data_7251212
loop_
_publ_author_name
'Trollip, Danica B.'
'Barton, Benita'
'Caira, Mino R.'
'Hosten, Eric Cyriel'

_publ_section_title
;
 Chloro-containing host compounds with fused tricyclic moieties and
 diamino linkers: host ability and affinity behaviour in
 pyridine/methylpyridines
;
_journal_name_full CrystEngComm
_journal_paper_doi 10.1039/D5CE00969C
_journal_year 2025
_chemical_formula_moiety 'C40 H30 Cl2 N2 S2, C6 H7 N'
_chemical_formula_sum 'C46 H37 Cl2 N3 S2'
_chemical_formula_weight 766.80
_chemical_melting_point 'solvent release at 344 K'
_chemical_name_common none
_chemical_name_systematic 'N,N'-bis(9-(4-chlorophenyl)-9-thioxanthenyl)ethylenediamine 3-methylpyridine clathrate'
_space_group_crystal_system monoclinic
_space_group_IT_number 14
_space_group_name_Hall '-P 2ybc'
_space_group_name_H-M_alt 'P 1 21/c 1'
_atom_sites_solution_hydrogens mixed
_atom_sites_solution_primary direct
_atom_sites_solution_secondary difmap
_audit_creation_method SHELXL-2019/3
_audit_update_record
;
2025-06-10 deposited with the CCDC.	2025-11-04 downloaded from the CCDC.
;
_cell_angle_alpha 90
_cell_angle_beta 94.231(5)
_cell_angle_gamma 90
_cell_formula_units_Z 4
_cell_length_a 12.1499(16)
_cell_length_b 10.8322(16)
_cell_length_c 28.141(4)
_cell_measurement_reflns_used 9851
_cell_measurement_temperature 100(2)
_cell_measurement_theta_max 28.34
_cell_measurement_theta_min 2.30
_cell_volume 3693.5(9)
_computing_cell_refinement 'SAINT V8.40A, Bruker AXS Inc.Madison (WI), USA.'
_computing_data_collection 'Apex3 v2019.1-0, Bruker (2019).'
_computing_data_reduction 'SAINT V8.40A, Bruker AXS Inc.Madison (WI), USA.'
_computing_molecular_graphics 'POV-Ray in interface X-Seed (LJ Barbour, 1999)'
_computing_publication_material 'PLATON (Spek, 1990)'
_computing_structure_refinement 'SHELXL-2019/2 (Sheldrick, 2019)'
_computing_structure_solution 'SHELXS-Version 2018/3 (Sheldrick, 2018)'
_diffrn_ambient_temperature 100(2)
_diffrn_detector_area_resol_mean n/a
_diffrn_measured_fraction_theta_full 0.999
_diffrn_measured_fraction_theta_max 0.997
_diffrn_measurement_device_type 'Bruker D8 VENTURE SCXRD diffractometer'
_diffrn_measurement_method 'omega-and phi-scans, width 0.80 deg.'
_diffrn_radiation_type MoK\a
_diffrn_radiation_wavelength 0.71073
_diffrn_reflns_av_R_equivalents 0.0573
_diffrn_reflns_av_unetI/netI 0.0215
_diffrn_reflns_Laue_measured_fraction_full 0.999
_diffrn_reflns_Laue_measured_fraction_max 0.997
_diffrn_reflns_limit_h_max 16
_diffrn_reflns_limit_h_min -16
_diffrn_reflns_limit_k_max 14
_diffrn_reflns_limit_k_min -14
_diffrn_reflns_limit_l_max 37
_diffrn_reflns_limit_l_min -37
_diffrn_reflns_number 159150
_diffrn_reflns_point_group_measured_fraction_full 0.999
_diffrn_reflns_point_group_measured_fraction_max 0.997
_diffrn_reflns_theta_full 25.242
_diffrn_reflns_theta_max 28.394
_diffrn_reflns_theta_min 2.015
_diffrn_source 'sealed tube'
_exptl_absorpt_coefficient_mu 0.328
_exptl_absorpt_correction_T_max 0.7383
_exptl_absorpt_correction_T_min 0.6942
_exptl_absorpt_correction_type multi-scan
_exptl_absorpt_process_details
;
 SADABS 2016/2: Krause, L., Herbst-Irmer, R., Sheldrick G.M. & Stalke D.,
 J. Appl. Cryst. 48 (2015) 3-10
;
_exptl_crystal_colour colourless
_exptl_crystal_density_diffrn 1.379
_exptl_crystal_description block
_exptl_crystal_F_000 1600
_exptl_crystal_recrystallization_method 'Re-crystallisation from solvent: 3-methylpyridine'
_exptl_crystal_size_max 0.390
_exptl_crystal_size_mid 0.280
_exptl_crystal_size_min 0.090
_refine_diff_density_max 0.497
_refine_diff_density_min -0.483
_refine_diff_density_rms 0.052
_refine_ls_extinction_method none
_refine_ls_goodness_of_fit_ref 1.024
_refine_ls_hydrogen_treatment mixed
_refine_ls_matrix_type full
_refine_ls_number_parameters 489
_refine_ls_number_reflns 9243
_refine_ls_number_restraints 6
_refine_ls_restrained_S_all 1.042
_refine_ls_R_factor_all 0.0449
_refine_ls_R_factor_gt 0.0354
_refine_ls_shift/su_max 0.001
_refine_ls_shift/su_mean 0.000
_refine_ls_structure_factor_coef Fsqd
_refine_ls_weighting_details 'w=1/[\s^2^(Fo^2^)+(0.0372P)^2^+2.8604P] where P=(Fo^2^+2Fc^2^)/3'
_refine_ls_weighting_scheme calc
_refine_ls_wR_factor_gt 0.0859
_refine_ls_wR_factor_ref 0.0914
_reflns_Friedel_coverage 0.000
_reflns_number_gt 7923
_reflns_number_total 9243
_reflns_threshold_expression 'I > 2\s(I)'
_cod_data_source_file d5ce00969c2.cif
_cod_data_source_block C_SCl3MP
_cod_original_cell_volume 3693.6(9)
_cod_original_sg_symbol_H-M 'P 21/c'
_cod_database_code 7251212
_shelx_shelxl_version_number 2019/3
_shelx_space_group_comment
;
The symmetry employed for this shelxl refinement is uniquely defined
by the following loop, which should always be used as a source of
symmetry information in preference to the above space-group names.
They are only intended as comments.
;
_shelx_estimated_absorpt_t_min 0.883
_shelx_estimated_absorpt_t_max 0.971

loop_
_space_group_symop_operation_xyz
'x, y, z'
'-x, y+1/2, -z+1/2'
'-x, -y, -z'
'x, -y-1/2, z-1/2'

loop_
_atom_site_label
_atom_site_type_symbol
_atom_site_fract_x
_atom_site_fract_y
_atom_site_fract_z
_atom_site_U_iso_or_equiv
_atom_site_adp_type
_atom_site_occupancy
_atom_site_site_symmetry_order
_atom_site_calc_flag
_atom_site_refinement_flags_posn
_atom_site_refinement_flags_adp
_atom_site_refinement_flags_occupancy
_atom_site_disorder_assembly
_atom_site_disorder_group
C1 C 0.28140(13) 0.90269(16) 0.33417(5) 0.0251(3) Uani 1 1 d . . . . .
H1 H 0.309858 0.840741 0.355589 0.030 Uiso 1 1 calc R U . . .
C2 C 0.21424(14) 0.99376(18) 0.35075(6) 0.0331(4) Uani 1 1 d . . . . .
H2 H 0.196378 0.993206 0.383046 0.040 Uiso 1 1 calc R U . . .
C3 C 0.17306(13) 1.08573(18) 0.32023(7) 0.0340(4) Uani 1 1 d . . . . .
H3 H 0.127227 1.148675 0.331545 0.041 Uiso 1 1 calc R U . . .
C4 C 0.19888(13) 1.08550(16) 0.27338(6) 0.0286(3) Uani 1 1 d . . . . .
H4 H 0.171214 1.148822 0.252410 0.034 Uiso 1 1 calc R U . . .
C5 C 0.26594(11) 0.99203(14) 0.25650(5) 0.0194(3) Uani 1 1 d . . . . .
C6 C 0.30868(11) 0.89925(13) 0.28661(5) 0.0166(3) Uani 1 1 d . . . . .
C7 C 0.37796(11) 0.78928(13) 0.27141(5) 0.0149(3) Uani 1 1 d . . . . .
C8 C 0.42354(11) 0.80355(13) 0.22210(5) 0.0156(3) Uani 1 1 d . . . . .
C9 C 0.50386(12) 0.71914(15) 0.20978(6) 0.0242(3) Uani 1 1 d . . . . .
H9 H 0.529864 0.658967 0.232464 0.029 Uiso 1 1 calc R U . . .
C10 C 0.54643(14) 0.72072(18) 0.16563(7) 0.0331(4) Uani 1 1 d . . . . .
H10 H 0.600366 0.661721 0.158154 0.040 Uiso 1 1 calc R U . . .
C11 C 0.51025(15) 0.80867(19) 0.13223(6) 0.0343(4) Uani 1 1 d . . . . .
H11 H 0.539377 0.810290 0.101825 0.041 Uiso 1 1 calc R U . . .
C12 C 0.43187(14) 0.89365(16) 0.14339(5) 0.0264(3) Uani 1 1 d . . . . .
H12 H 0.407255 0.954336 0.120658 0.032 Uiso 1 1 calc R U . . .
C13 C 0.38821(11) 0.89102(14) 0.18814(5) 0.0180(3) Uani 1 1 d . . . . .
S14 S 0.28565(3) 1.00146(4) 0.19558(2) 0.02722(10) Uani 1 1 d . . . . .
C15 C 0.30045(11) 0.67642(13) 0.26932(5) 0.0157(3) Uani 1 1 d . . . . .
C16 C 0.32276(12) 0.56872(13) 0.29506(5) 0.0193(3) Uani 1 1 d . . . . .
H16 H 0.391486 0.560087 0.313153 0.023 Uiso 1 1 calc R U . . .
C17 C 0.24590(12) 0.47315(14) 0.29477(5) 0.0209(3) Uani 1 1 d . . . . .
H17 H 0.261657 0.400036 0.312637 0.025 Uiso 1 1 calc R U . . .
C18 C 0.14637(12) 0.48629(13) 0.26809(5) 0.0180(3) Uani 1 1 d . . . . .
C19 C 0.12364(12) 0.59014(13) 0.24030(5) 0.0188(3) Uani 1 1 d . . . . .
H19 H 0.056413 0.596613 0.220960 0.023 Uiso 1 1 calc R U . . .
C20 C 0.20090(12) 0.68424(13) 0.24129(5) 0.0184(3) Uani 1 1 d . . . . .
H20 H 0.185844 0.755884 0.222445 0.022 Uiso 1 1 calc R U . . .
Cl21 Cl 0.04528(3) 0.37268(3) 0.27008(2) 0.02317(8) Uani 1 1 d . . . . .
N22 N 0.46939(10) 0.76703(11) 0.30765(4) 0.0158(2) Uani 1 1 d . . . . .
C23 C 0.54600(12) 0.87088(14) 0.31512(5) 0.0206(3) Uani 1 1 d . . . . .
H23A H 0.504342 0.947424 0.320703 0.025 Uiso 1 1 calc R U . . .
H23B H 0.587177 0.883036 0.286406 0.025 Uiso 1 1 calc R U . . .
C24 C 0.62590(11) 0.84428(13) 0.35776(5) 0.0176(3) Uani 1 1 d . . . . .
H24A H 0.584602 0.832534 0.386456 0.021 Uiso 1 1 calc R U . . .
H24B H 0.667006 0.767316 0.352223 0.021 Uiso 1 1 calc R U . . .
N25 N 0.70343(9) 0.94704(11) 0.36542(4) 0.0152(2) Uani 1 1 d . . . . .
H25 H 0.7361(14) 0.9581(16) 0.3396(6) 0.018 Uiso 1 1 d . U . . .
H22B H 0.507(3) 0.701(4) 0.3002(13) 0.018 Uiso 0.47(3) 1 d . U P . .
H22A H 0.438(3) 0.747(3) 0.3358(12) 0.018 Uiso 0.53(3) 1 d . U P . .
C26 C 0.69567(12) 1.02436(14) 0.47006(5) 0.0196(3) Uani 1 1 d . . . . .
H26 H 0.704996 1.100212 0.453897 0.024 Uiso 1 1 calc R U . . .
C27 C 0.64192(12) 1.02467(15) 0.51183(6) 0.0230(3) Uani 1 1 d . . . . .
H27 H 0.615169 1.099873 0.523980 0.028 Uiso 1 1 calc R U . . .
C28 C 0.62738(12) 0.91451(15) 0.53584(5) 0.0223(3) Uani 1 1 d . . . . .
H28 H 0.590611 0.913816 0.564483 0.027 Uiso 1 1 calc R U . . .
C29 C 0.66681(12) 0.80599(14) 0.51771(5) 0.0205(3) Uani 1 1 d . . . . .
H29 H 0.657142 0.730462 0.534052 0.025 Uiso 1 1 calc R U . . .
C30 C 0.72106(11) 0.80629(13) 0.47535(5) 0.0162(3) Uani 1 1 d . . . . .
C31 C 0.73658(11) 0.91595(13) 0.45097(5) 0.0147(3) Uani 1 1 d . . . . .
C32 C 0.79184(11) 0.92555(12) 0.40370(5) 0.0136(2) Uani 1 1 d . . . . .
C33 C 0.86079(11) 0.81218(12) 0.39189(5) 0.0146(3) Uani 1 1 d . . . . .
C34 C 0.93505(12) 0.82478(14) 0.35635(5) 0.0193(3) Uani 1 1 d . . . . .
H34 H 0.944164 0.903623 0.342385 0.023 Uiso 1 1 calc R U . . .
C35 C 0.99545(12) 0.72632(14) 0.34095(5) 0.0216(3) Uani 1 1 d . . . . .
H35 H 1.045280 0.737901 0.316860 0.026 Uiso 1 1 calc R U . . .
C36 C 0.98287(12) 0.61049(14) 0.36088(5) 0.0212(3) Uani 1 1 d . . . . .
H36 H 1.023538 0.542108 0.350335 0.025 Uiso 1 1 calc R U . . .
C37 C 0.91087(12) 0.59530(13) 0.39612(5) 0.0199(3) Uani 1 1 d . . . . .
H37 H 0.902472 0.516237 0.410003 0.024 Uiso 1 1 calc R U . . .
C38 C 0.85015(11) 0.69539(13) 0.41156(5) 0.0160(3) Uani 1 1 d . . . . .
S39 S 0.76293(3) 0.66052(3) 0.45662(2) 0.02143(8) Uani 1 1 d . . . . .
C40 C 0.86939(11) 1.03789(12) 0.40666(5) 0.0138(2) Uani 1 1 d . . . . .
C41 C 0.84639(11) 1.14626(13) 0.38153(5) 0.0160(3) Uani 1 1 d . . . . .
H41 H 0.778227 1.154555 0.362988 0.019 Uiso 1 1 calc R U . . .
C42 C 0.92238(11) 1.24326(13) 0.38320(5) 0.0169(3) Uani 1 1 d . . . . .
H42 H 0.906920 1.316594 0.365427 0.020 Uiso 1 1 calc R U . . .
C43 C 1.02039(11) 1.23109(13) 0.41105(5) 0.0161(3) Uani 1 1 d . . . . .
C44 C 1.04359(11) 1.12564(13) 0.43804(5) 0.0163(3) Uani 1 1 d . . . . .
H44 H 1.110118 1.119325 0.457859 0.020 Uiso 1 1 calc R U . . .
C45 C 0.96791(11) 1.02996(13) 0.43550(5) 0.0156(3) Uani 1 1 d . . . . .
H45 H 0.983214 0.957339 0.453726 0.019 Uiso 1 1 calc R U . . .
Cl46 Cl 1.11701(3) 1.35001(3) 0.41271(2) 0.02281(8) Uani 1 1 d . . . . .
N47 N 0.37169(14) 0.6570(2) 0.41669(8) 0.0663(7) Uani 1 1 d D . . A 1
C48 C 0.26519(14) 0.6653(2) 0.42804(7) 0.0385(5) Uani 1 1 d D . . A 1
H48 H 0.209285 0.673921 0.402821 0.046 Uiso 1 1 calc R U . A 1
C49 C 0.23358(13) 0.66201(15) 0.47421(6) 0.0259(3) Uani 1 1 d . . . A 1
C50 C 0.31582(14) 0.64616(15) 0.51026(7) 0.0315(4) Uani 1 1 d D . . A 1
H50 H 0.296452 0.643200 0.542339 0.038 Uiso 1 1 calc R U . A 1
C51 C 0.42289(14) 0.63476(17) 0.50123(10) 0.0505(5) Uani 1 1 d D . . A 1
H51 H 0.478921 0.623736 0.526247 0.061 Uiso 1 1 calc R U . A 1
C52 C 0.44776(16) 0.6398(2) 0.45418(11) 0.0627(7) Uani 1 1 d D . . A 1
H52 H 0.522830 0.630637 0.447495 0.075 Uiso 1 1 calc R U . A 1
C53 C 0.11570(15) 0.6774(2) 0.48523(7) 0.0435(5) Uani 1 1 d . . . A 1
H53A H 0.111990 0.730923 0.513155 0.065 Uiso 1 1 calc R U . A 1
H53B H 0.084171 0.596539 0.491903 0.065 Uiso 1 1 calc R U . A 1
H53C H 0.073754 0.714935 0.457853 0.065 Uiso 1 1 calc R U . A 1

loop_
_atom_site_aniso_label
_atom_site_aniso_U_11
_atom_site_aniso_U_22
_atom_site_aniso_U_33
_atom_site_aniso_U_23
_atom_site_aniso_U_13
_atom_site_aniso_U_12
C1 0.0240(7) 0.0325(8) 0.0194(7) -0.0048(6) 0.0055(6) -0.0090(6)
C2 0.0246(8) 0.0488(11) 0.0273(8) -0.0187(8) 0.0118(7) -0.0118(7)
C3 0.0184(7) 0.0406(10) 0.0436(10) -0.0237(8) 0.0060(7) -0.0007(7)
C4 0.0209(7) 0.0260(8) 0.0386(9) -0.0110(7) -0.0003(6) 0.0046(6)
C5 0.0159(6) 0.0205(7) 0.0218(7) -0.0042(6) 0.0011(5) -0.0003(5)
C6 0.0138(6) 0.0192(7) 0.0168(6) -0.0036(5) 0.0016(5) -0.0042(5)
C7 0.0145(6) 0.0164(6) 0.0134(6) 0.0012(5) -0.0020(5) -0.0006(5)
C8 0.0129(6) 0.0179(6) 0.0158(6) -0.0016(5) -0.0001(5) -0.0014(5)
C9 0.0185(7) 0.0246(8) 0.0296(8) -0.0030(6) 0.0021(6) 0.0030(6)
C10 0.0236(8) 0.0386(10) 0.0382(10) -0.0134(8) 0.0107(7) 0.0038(7)
C11 0.0339(9) 0.0473(11) 0.0234(8) -0.0101(8) 0.0134(7) -0.0062(8)
C12 0.0297(8) 0.0337(9) 0.0159(7) 0.0009(6) 0.0024(6) -0.0052(7)
C13 0.0173(6) 0.0213(7) 0.0153(6) -0.0014(5) 0.0000(5) -0.0008(5)
S14 0.0329(2) 0.0276(2) 0.02100(18) 0.00682(15) 0.00053(15) 0.01347(16)
C15 0.0164(6) 0.0176(6) 0.0130(6) -0.0011(5) 0.0007(5) -0.0011(5)
C16 0.0182(7) 0.0188(7) 0.0202(7) 0.0003(5) -0.0029(5) 0.0000(5)
C17 0.0248(7) 0.0163(7) 0.0212(7) 0.0013(5) -0.0004(6) -0.0009(6)
C18 0.0188(6) 0.0167(6) 0.0191(7) -0.0045(5) 0.0050(5) -0.0032(5)
C19 0.0164(6) 0.0206(7) 0.0190(7) -0.0025(5) -0.0009(5) 0.0000(5)
C20 0.0191(7) 0.0183(7) 0.0172(6) 0.0011(5) -0.0018(5) -0.0006(5)
Cl21 0.02388(17) 0.01910(17) 0.02708(18) -0.00484(14) 0.00545(14) -0.00717(13)
N22 0.0155(5) 0.0171(6) 0.0141(6) 0.0015(5) -0.0026(4) -0.0010(5)
C23 0.0207(7) 0.0201(7) 0.0198(7) 0.0045(5) -0.0061(5) -0.0054(6)
C24 0.0177(6) 0.0166(6) 0.0177(6) 0.0009(5) -0.0041(5) -0.0033(5)
N25 0.0151(5) 0.0170(6) 0.0131(5) 0.0017(4) -0.0017(4) -0.0021(4)
C26 0.0211(7) 0.0175(7) 0.0208(7) -0.0003(5) 0.0046(5) -0.0015(5)
C27 0.0232(7) 0.0222(7) 0.0244(7) -0.0054(6) 0.0072(6) -0.0015(6)
C28 0.0189(7) 0.0310(8) 0.0174(7) -0.0001(6) 0.0040(5) -0.0029(6)
C29 0.0171(6) 0.0247(7) 0.0199(7) 0.0052(6) 0.0018(5) -0.0019(6)
C30 0.0134(6) 0.0178(6) 0.0170(6) 0.0001(5) -0.0010(5) -0.0012(5)
C31 0.0124(6) 0.0171(6) 0.0142(6) -0.0004(5) -0.0009(5) -0.0019(5)
C32 0.0144(6) 0.0133(6) 0.0130(6) 0.0003(5) -0.0007(5) -0.0007(5)
C33 0.0148(6) 0.0151(6) 0.0135(6) -0.0016(5) -0.0019(5) -0.0001(5)
C34 0.0220(7) 0.0187(7) 0.0173(7) 0.0006(5) 0.0023(5) 0.0003(5)
C35 0.0229(7) 0.0247(7) 0.0173(7) -0.0021(6) 0.0028(5) 0.0034(6)
C36 0.0239(7) 0.0207(7) 0.0187(7) -0.0055(6) -0.0009(6) 0.0053(6)
C37 0.0226(7) 0.0146(6) 0.0218(7) -0.0005(5) -0.0023(5) 0.0007(5)
C38 0.0148(6) 0.0165(6) 0.0165(6) -0.0004(5) -0.0017(5) -0.0009(5)
S39 0.02379(18) 0.01464(16) 0.02672(19) 0.00427(14) 0.00773(14) 0.00015(13)
C40 0.0148(6) 0.0140(6) 0.0130(6) -0.0016(5) 0.0026(5) -0.0009(5)
C41 0.0168(6) 0.0156(6) 0.0155(6) 0.0002(5) 0.0003(5) 0.0008(5)
C42 0.0204(7) 0.0135(6) 0.0168(6) 0.0016(5) 0.0019(5) 0.0003(5)
C43 0.0173(6) 0.0147(6) 0.0168(6) -0.0024(5) 0.0039(5) -0.0035(5)
C44 0.0151(6) 0.0182(7) 0.0156(6) -0.0015(5) 0.0005(5) -0.0003(5)
C45 0.0173(6) 0.0154(6) 0.0140(6) 0.0012(5) 0.0008(5) 0.0007(5)
Cl46 0.02114(17) 0.01734(16) 0.02943(19) 0.00272(13) -0.00158(13) -0.00625(13)
N47 0.0317(9) 0.0866(16) 0.0825(15) -0.0550(13) 0.0176(9) -0.0156(10)
C48 0.0223(8) 0.0631(13) 0.0297(9) -0.0179(9) -0.0010(7) -0.0001(8)
C49 0.0230(7) 0.0244(8) 0.0299(8) -0.0061(6) -0.0005(6) -0.0008(6)
C50 0.0360(9) 0.0216(8) 0.0357(9) 0.0085(7) -0.0061(7) -0.0078(7)
C51 0.0229(9) 0.0212(8) 0.1034(16) 0.0092(10) -0.0225(9) 0.0000(7)
C52 0.0207(9) 0.0399(12) 0.1277(18) -0.0327(13) 0.0066(12) -0.0004(8)
C53 0.0273(9) 0.0693(15) 0.0341(10) -0.0125(10) 0.0046(7) 0.0007(9)

loop_
_atom_type_symbol
_atom_type_description
_atom_type_scat_dispersion_real
_atom_type_scat_dispersion_imag
_atom_type_scat_source
C C 0.0033 0.0016 'International Tables Vol C Tables 4.2.6.8 and 6.1.1.4'
H H 0.0000 0.0000 'International Tables Vol C Tables 4.2.6.8 and 6.1.1.4'
N N 0.0061 0.0033 'International Tables Vol C Tables 4.2.6.8 and 6.1.1.4'
S S 0.1246 0.1234 'International Tables Vol C Tables 4.2.6.8 and 6.1.1.4'
Cl Cl 0.1484 0.1585 'International Tables Vol C Tables 4.2.6.8 and 6.1.1.4'

loop_
_geom_angle_atom_site_label_1
_geom_angle_atom_site_label_2
_geom_angle_atom_site_label_3
_geom_angle
_geom_angle_site_symmetry_1
_geom_angle_site_symmetry_3
_geom_angle_publ_flag
C2 C1 C6 121.84(16) . . ?
C2 C1 H1 119.1 . . ?
C6 C1 H1 119.1 . . ?
C1 C2 C3 119.95(16) . . ?
C1 C2 H2 120.0 . . ?
C3 C2 H2 120.0 . . ?
C4 C3 C2 119.66(15) . . ?
C4 C3 H3 120.2 . . ?
C2 C3 H3 120.2 . . ?
C3 C4 C5 120.26(17) . . ?
C3 C4 H4 119.9 . . ?
C5 C4 H4 119.9 . . ?
C6 C5 C4 120.99(14) . . ?
C6 C5 S14 124.53(11) . . ?
C4 C5 S14 114.44(12) . . ?
C5 C6 C1 117.28(14) . . ?
C5 C6 C7 125.32(12) . . ?
C1 C6 C7 117.31(13) . . ?
N22 C7 C6 109.58(11) . . ?
N22 C7 C8 109.75(11) . . ?
C6 C7 C8 114.44(11) . . ?
N22 C7 C15 108.93(11) . . ?
C6 C7 C15 106.24(11) . . ?
C8 C7 C15 107.72(11) . . ?
C13 C8 C9 117.42(13) . . ?
C13 C8 C7 125.05(12) . . ?
C9 C8 C7 117.48(13) . . ?
C10 C9 C8 121.95(15) . . ?
C10 C9 H9 119.0 . . ?
C8 C9 H9 119.0 . . ?
C9 C10 C11 119.82(15) . . ?
C9 C10 H10 120.1 . . ?
C11 C10 H10 120.1 . . ?
C12 C11 C10 119.64(15) . . ?
C12 C11 H11 120.2 . . ?
C10 C11 H11 120.2 . . ?
C11 C12 C13 120.32(15) . . ?
C11 C12 H12 119.8 . . ?
C13 C12 H12 119.8 . . ?
C8 C13 C12 120.84(14) . . ?
C8 C13 S14 124.73(11) . . ?
C12 C13 S14 114.40(12) . . ?
C13 S14 C5 103.12(7) . . ?
C16 C15 C20 118.22(13) . . ?
C16 C15 C7 123.42(12) . . ?
C20 C15 C7 118.33(12) . . ?
C15 C16 C17 121.05(13) . . ?
C15 C16 H16 119.5 . . ?
C17 C16 H16 119.5 . . ?
C18 C17 C16 119.04(14) . . ?
C18 C17 H17 120.5 . . ?
C16 C17 H17 120.5 . . ?
C17 C18 C19 121.31(13) . . ?
C17 C18 Cl21 120.01(11) . . ?
C19 C18 Cl21 118.66(11) . . ?
C20 C19 C18 118.65(13) . . ?
C20 C19 H19 120.7 . . ?
C18 C19 H19 120.7 . . ?
C19 C20 C15 121.61(13) . . ?
C19 C20 H20 119.2 . . ?
C15 C20 H20 119.2 . . ?
C23 N22 C7 114.38(11) . . ?
C23 N22 H22B 109(2) . . ?
C7 N22 H22B 110(2) . . ?
C23 N22 H22A 111(2) . . ?
C7 N22 H22A 107(2) . . ?
H22B N22 H22A 105(3) . . ?
N22 C23 C24 109.32(11) . . ?
N22 C23 H23A 109.8 . . ?
C24 C23 H23A 109.8 . . ?
N22 C23 H23B 109.8 . . ?
C24 C23 H23B 109.8 . . ?
H23A C23 H23B 108.3 . . ?
N25 C24 C23 109.87(11) . . ?
N25 C24 H24A 109.7 . . ?
C23 C24 H24A 109.7 . . ?
N25 C24 H24B 109.7 . . ?
C23 C24 H24B 109.7 . . ?
H24A C24 H24B 108.2 . . ?
C24 N25 C32 114.29(11) . . ?
C24 N25 H25 108.3(12) . . ?
C32 N25 H25 106.3(11) . . ?
C27 C26 C31 122.08(14) . . ?
C27 C26 H26 119.0 . . ?
C31 C26 H26 119.0 . . ?
C26 C27 C28 119.68(14) . . ?
C26 C27 H27 120.2 . . ?
C28 C27 H27 120.2 . . ?
C29 C28 C27 119.44(13) . . ?
C29 C28 H28 120.3 . . ?
C27 C28 H28 120.3 . . ?
C28 C29 C30 120.59(14) . . ?
C28 C29 H29 119.7 . . ?
C30 C29 H29 119.7 . . ?
C31 C30 C29 120.64(13) . . ?
C31 C30 S39 124.62(11) . . ?
C29 C30 S39 114.72(11) . . ?
C30 C31 C26 117.56(12) . . ?
C30 C31 C32 124.61(12) . . ?
C26 C31 C32 117.79(12) . . ?
N25 C32 C33 110.22(10) . . ?
N25 C32 C31 107.47(10) . . ?
C33 C32 C31 114.40(11) . . ?
N25 C32 C40 108.86(11) . . ?
C33 C32 C40 107.61(10) . . ?
C31 C32 C40 108.16(10) . . ?
C38 C33 C34 117.12(13) . . ?
C38 C33 C32 124.94(12) . . ?
C34 C33 C32 117.79(12) . . ?
C35 C34 C33 122.20(14) . . ?
C35 C34 H34 118.9 . . ?
C33 C34 H34 118.9 . . ?
C34 C35 C36 119.62(14) . . ?
C34 C35 H35 120.2 . . ?
C36 C35 H35 120.2 . . ?
C37 C36 C35 119.53(13) . . ?
C37 C36 H36 120.2 . . ?
C35 C36 H36 120.2 . . ?
C36 C37 C38 120.52(14) . . ?
C36 C37 H37 119.7 . . ?
C38 C37 H37 119.7 . . ?
C33 C38 C37 121.00(13) . . ?
C33 C38 S39 124.25(11) . . ?
C37 C38 S39 114.75(11) . . ?
C30 S39 C38 103.18(7) . . ?
C41 C40 C45 118.63(12) . . ?
C41 C40 C32 122.83(12) . . ?
C45 C40 C32 118.54(12) . . ?
C40 C41 C42 120.74(13) . . ?
C40 C41 H41 119.6 . . ?
C42 C41 H41 119.6 . . ?
C43 C42 C41 119.12(13) . . ?
C43 C42 H42 120.4 . . ?
C41 C42 H42 120.4 . . ?
C42 C43 C44 121.33(13) . . ?
C42 C43 Cl46 119.70(11) . . ?
C44 C43 Cl46 118.97(11) . . ?
C45 C44 C43 118.70(13) . . ?
C45 C44 H44 120.6 . . ?
C43 C44 H44 120.6 . . ?
C44 C45 C40 121.41(13) . . ?
C44 C45 H45 119.3 . . ?
C40 C45 H45 119.3 . . ?
C48 N47 C52 115.5(2) . . ?
N47 C48 C49 123.70(18) . . ?
N47 C48 H48 118.2 . . ?
C49 C48 H48 118.2 . . ?
C50 C49 C48 117.23(16) . . ?
C50 C49 C53 120.87(16) . . ?
C48 C49 C53 121.89(16) . . ?
C51 C50 C49 121.89(19) . . ?
C51 C50 H50 119.1 . . ?
C49 C50 H50 119.1 . . ?
C50 C51 C52 117.33(19) . . ?
C50 C51 H51 121.3 . . ?
C52 C51 H51 121.3 . . ?
N47 C52 C51 124.32(19) . . ?
N47 C52 H52 117.8 . . ?
C51 C52 H52 117.8 . . ?
C49 C53 H53A 109.5 . . ?
C49 C53 H53B 109.5 . . ?
H53A C53 H53B 109.5 . . ?
C49 C53 H53C 109.5 . . ?
H53A C53 H53C 109.5 . . ?
H53B C53 H53C 109.5 . . ?

loop_
_geom_bond_atom_site_label_1
_geom_bond_atom_site_label_2
_geom_bond_distance
_geom_bond_site_symmetry_2
_geom_bond_publ_flag
C1 C2 1.383(2) . ?
C1 C6 1.403(2) . ?
C1 H1 0.9500 . ?
C2 C3 1.384(3) . ?
C2 H2 0.9500 . ?
C3 C4 1.378(3) . ?
C3 H3 0.9500 . ?
C4 C5 1.404(2) . ?
C4 H4 0.9500 . ?
C5 C6 1.390(2) . ?
C5 S14 1.7513(16) . ?
C6 C7 1.5374(19) . ?
C7 N22 1.4713(17) . ?
C7 C8 1.5395(19) . ?
C7 C15 1.5417(19) . ?
C8 C13 1.391(2) . ?
C8 C9 1.399(2) . ?
C9 C10 1.381(2) . ?
C9 H9 0.9500 . ?
C10 C11 1.387(3) . ?
C10 H10 0.9500 . ?
C11 C12 1.377(3) . ?
C11 H11 0.9500 . ?
C12 C13 1.403(2) . ?
C12 H12 0.9500 . ?
C13 S14 1.7509(15) . ?
C15 C16 1.389(2) . ?
C15 C20 1.3970(19) . ?
C16 C17 1.394(2) . ?
C16 H16 0.9500 . ?
C17 C18 1.383(2) . ?
C17 H17 0.9500 . ?
C18 C19 1.386(2) . ?
C18 Cl21 1.7425(14) . ?
C19 C20 1.385(2) . ?
C19 H19 0.9500 . ?
C20 H20 0.9500 . ?
N22 C23 1.4654(18) . ?
N22 H22B 0.89(4) . ?
N22 H22A 0.93(3) . ?
C23 C24 1.5144(19) . ?
C23 H23A 0.9900 . ?
C23 H23B 0.9900 . ?
C24 N25 1.4639(17) . ?
C24 H24A 0.9900 . ?
C24 H24B 0.9900 . ?
N25 C32 1.4825(16) . ?
N25 H25 0.861(18) . ?
C26 C27 1.386(2) . ?
C26 C31 1.398(2) . ?
C26 H26 0.9500 . ?
C27 C28 1.389(2) . ?
C27 H27 0.9500 . ?
C28 C29 1.381(2) . ?
C28 H28 0.9500 . ?
C29 C30 1.404(2) . ?
C29 H29 0.9500 . ?
C30 C31 1.3916(19) . ?
C30 S39 1.7519(15) . ?
C31 C32 1.5372(18) . ?
C32 C33 1.5366(18) . ?
C32 C40 1.5375(18) . ?
C33 C38 1.3907(19) . ?
C33 C34 1.4023(19) . ?
C34 C35 1.382(2) . ?
C34 H34 0.9500 . ?
C35 C36 1.387(2) . ?
C35 H35 0.9500 . ?
C36 C37 1.380(2) . ?
C36 H36 0.9500 . ?
C37 C38 1.398(2) . ?
C37 H37 0.9500 . ?
C38 S39 1.7529(14) . ?
C40 C41 1.3882(19) . ?
C40 C45 1.3983(19) . ?
C41 C42 1.3972(19) . ?
C41 H41 0.9500 . ?
C42 C43 1.383(2) . ?
C42 H42 0.9500 . ?
C43 C44 1.389(2) . ?
C43 Cl46 1.7411(14) . ?
C44 C45 1.3839(19) . ?
C44 H44 0.9500 . ?
C45 H45 0.9500 . ?
N47 C48 1.359(2) . ?
N47 C52 1.363(3) . ?
C48 C49 1.382(2) . ?
C48 H48 0.9500 . ?
C49 C50 1.381(2) . ?
C49 C53 1.497(2) . ?
C50 C51 1.349(2) . ?
C50 H50 0.9500 . ?
C51 C52 1.381(4) . ?
C51 H51 0.9500 . ?
C52 H52 0.9500 . ?
C53 H53A 0.9800 . ?
C53 H53B 0.9800 . ?
C53 H53C 0.9800 . ?

loop_
_geom_torsion_atom_site_label_1
_geom_torsion_atom_site_label_2
_geom_torsion_atom_site_label_3
_geom_torsion_atom_site_label_4
_geom_torsion
_geom_torsion_site_symmetry_1
_geom_torsion_site_symmetry_2
_geom_torsion_site_symmetry_3
_geom_torsion_site_symmetry_4
_geom_torsion_publ_flag
C6 C1 C2 C3 -0.8(2) . . . . ?
C1 C2 C3 C4 0.3(2) . . . . ?
C2 C3 C4 C5 0.5(2) . . . . ?
C3 C4 C5 C6 -0.9(2) . . . . ?
C3 C4 C5 S14 177.27(13) . . . . ?
C4 C5 C6 C1 0.4(2) . . . . ?
S14 C5 C6 C1 -177.52(11) . . . . ?
C4 C5 C6 C7 176.80(13) . . . . ?
S14 C5 C6 C7 -1.1(2) . . . . ?
C2 C1 C6 C5 0.4(2) . . . . ?
C2 C1 C6 C7 -176.27(13) . . . . ?
C5 C6 C7 N22 138.54(14) . . . . ?
C1 C6 C7 N22 -45.08(16) . . . . ?
C5 C6 C7 C8 14.79(19) . . . . ?
C1 C6 C7 C8 -168.83(12) . . . . ?
C5 C6 C7 C15 -103.93(15) . . . . ?
C1 C6 C7 C15 72.45(15) . . . . ?
N22 C7 C8 C13 -138.01(14) . . . . ?
C6 C7 C8 C13 -14.36(19) . . . . ?
C15 C7 C8 C13 103.53(15) . . . . ?
N22 C7 C8 C9 44.46(16) . . . . ?
C6 C7 C8 C9 168.12(12) . . . . ?
C15 C7 C8 C9 -74.00(15) . . . . ?
C13 C8 C9 C10 -0.6(2) . . . . ?
C7 C8 C9 C10 177.13(14) . . . . ?
C8 C9 C10 C11 0.6(3) . . . . ?
C9 C10 C11 C12 -0.1(3) . . . . ?
C10 C11 C12 C13 -0.4(3) . . . . ?
C9 C8 C13 C12 0.1(2) . . . . ?
C7 C8 C13 C12 -177.48(13) . . . . ?
C9 C8 C13 S14 177.86(11) . . . . ?
C7 C8 C13 S14 0.3(2) . . . . ?
C11 C12 C13 C8 0.4(2) . . . . ?
C11 C12 C13 S14 -177.59(13) . . . . ?
C8 C13 S14 C5 11.66(14) . . . . ?
C12 C13 S14 C5 -170.41(11) . . . . ?
C6 C5 S14 C13 -11.26(14) . . . . ?
C4 C5 S14 C13 170.68(11) . . . . ?
N22 C7 C15 C16 -5.45(18) . . . . ?
C6 C7 C15 C16 -123.41(14) . . . . ?
C8 C7 C15 C16 113.53(14) . . . . ?
N22 C7 C15 C20 172.38(12) . . . . ?
C6 C7 C15 C20 54.42(16) . . . . ?
C8 C7 C15 C20 -68.63(15) . . . . ?
C20 C15 C16 C17 -2.9(2) . . . . ?
C7 C15 C16 C17 174.91(13) . . . . ?
C15 C16 C17 C18 0.4(2) . . . . ?
C16 C17 C18 C19 2.6(2) . . . . ?
C16 C17 C18 Cl21 -175.89(11) . . . . ?
C17 C18 C19 C20 -2.9(2) . . . . ?
Cl21 C18 C19 C20 175.59(11) . . . . ?
C18 C19 C20 C15 0.3(2) . . . . ?
C16 C15 C20 C19 2.6(2) . . . . ?
C7 C15 C20 C19 -175.34(13) . . . . ?
C6 C7 N22 C23 -60.85(15) . . . . ?
C8 C7 N22 C23 65.60(15) . . . . ?
C15 C7 N22 C23 -176.69(12) . . . . ?
C7 N22 C23 C24 171.84(12) . . . . ?
N22 C23 C24 N25 179.62(12) . . . . ?
C23 C24 N25 C32 -174.73(12) . . . . ?
C31 C26 C27 C28 -0.2(2) . . . . ?
C26 C27 C28 C29 0.0(2) . . . . ?
C27 C28 C29 C30 -0.1(2) . . . . ?
C28 C29 C30 C31 0.3(2) . . . . ?
C28 C29 C30 S39 -178.57(11) . . . . ?
C29 C30 C31 C26 -0.4(2) . . . . ?
S39 C30 C31 C26 178.35(11) . . . . ?
C29 C30 C31 C32 -178.18(12) . . . . ?
S39 C30 C31 C32 0.59(19) . . . . ?
C27 C26 C31 C30 0.3(2) . . . . ?
C27 C26 C31 C32 178.26(13) . . . . ?
C24 N25 C32 C33 60.08(15) . . . . ?
C24 N25 C32 C31 -65.19(14) . . . . ?
C24 N25 C32 C40 177.89(11) . . . . ?
C30 C31 C32 N25 105.11(14) . . . . ?
C26 C31 C32 N25 -72.65(15) . . . . ?
C30 C31 C32 C33 -17.62(18) . . . . ?
C26 C31 C32 C33 164.63(12) . . . . ?
C30 C31 C32 C40 -137.51(13) . . . . ?
C26 C31 C32 C40 44.73(15) . . . . ?
N25 C32 C33 C38 -101.28(15) . . . . ?
C31 C32 C33 C38 19.94(18) . . . . ?
C40 C32 C33 C38 140.13(13) . . . . ?
N25 C32 C33 C34 74.28(15) . . . . ?
C31 C32 C33 C34 -164.50(12) . . . . ?
C40 C32 C33 C34 -44.31(15) . . . . ?
C38 C33 C34 C35 0.2(2) . . . . ?
C32 C33 C34 C35 -175.67(13) . . . . ?
C33 C34 C35 C36 0.2(2) . . . . ?
C34 C35 C36 C37 -0.5(2) . . . . ?
C35 C36 C37 C38 0.5(2) . . . . ?
C34 C33 C38 C37 -0.3(2) . . . . ?
C32 C33 C38 C37 175.26(12) . . . . ?
C34 C33 C38 S39 179.44(10) . . . . ?
C32 C33 C38 S39 -4.97(19) . . . . ?
C36 C37 C38 C33 0.0(2) . . . . ?
C36 C37 C38 S39 -179.81(11) . . . . ?
C31 C30 S39 C38 12.82(13) . . . . ?
C29 C30 S39 C38 -168.35(10) . . . . ?
C33 C38 S39 C30 -10.67(13) . . . . ?
C37 C38 S39 C30 169.11(10) . . . . ?
N25 C32 C40 C41 8.62(17) . . . . ?
C33 C32 C40 C41 128.08(13) . . . . ?
C31 C32 C40 C41 -107.86(14) . . . . ?
N25 C32 C40 C45 -170.61(11) . . . . ?
C33 C32 C40 C45 -51.15(15) . . . . ?
C31 C32 C40 C45 72.91(15) . . . . ?
C45 C40 C41 C42 3.0(2) . . . . ?
C32 C40 C41 C42 -176.24(12) . . . . ?
C40 C41 C42 C43 -1.3(2) . . . . ?
C41 C42 C43 C44 -1.3(2) . . . . ?
C41 C42 C43 Cl46 178.89(10) . . . . ?
C42 C43 C44 C45 2.1(2) . . . . ?
Cl46 C43 C44 C45 -178.14(10) . . . . ?
C43 C44 C45 C40 -0.3(2) . . . . ?
C41 C40 C45 C44 -2.2(2) . . . . ?
C32 C40 C45 C44 177.04(12) . . . . ?
C52 N47 C48 C49 2.5(3) . . . . ?
N47 C48 C49 C50 -1.7(3) . . . . ?
N47 C48 C49 C53 177.1(2) . . . . ?
C48 C49 C50 C51 0.3(3) . . . . ?
C53 C49 C50 C51 -178.54(18) . . . . ?
C49 C50 C51 C52 0.1(3) . . . . ?
C48 N47 C52 C51 -2.1(3) . . . . ?
C50 C51 C52 N47 0.9(3) . . . . ?
